data_7160616
loop_
_publ_author_name
'Patel, Raj Naresh'
'Patel, Dharmik Mahendra'
'Thakur, Dinesh Gopichand'
'Rathod, Nileshkumar B.'
'Patel, Sachinkumar D.'
'Sonawane, Mahesh A.'
'Ghosh, Subhash Chandra'

_publ_section_title
;
 Synthesis of benzo[<i>d</i>,<i>e</i>]quinoline-spiro-succinimides
 <i>via</i> rhodium-catalyzed C-H activation/annulation of
 1-naphthylamides with maleimides.
;
_journal_issue 29
_journal_name_full 'Organic &amp; biomolecular chemistry'
_journal_page_first 6897
_journal_page_last 6902
_journal_paper_doi 10.1039/d5ob00825e
_journal_volume 23
_journal_year 2025
_chemical_formula_moiety 'C27 H19 N3 O3'
_chemical_formula_sum 'C27 H19 N3 O3'
_chemical_formula_weight 433.45
_space_group_crystal_system monoclinic
_space_group_IT_number 14
_space_group_name_Hall '-P 2yn'
_space_group_name_H-M_alt 'P 1 21/n 1'
_atom_sites_solution_hydrogens geom
_audit_creation_date 2023-02-01
_audit_creation_method
;
Olex2 1.2
(compiled 2018.05.29 svn.r3508 for OlexSys, GUI svn.r5506)
;
_audit_update_record
;
2023-09-05 deposited with the CCDC.	2025-06-30 downloaded from the CCDC.
;
_cell_angle_alpha 90
_cell_angle_beta 96.749(13)
_cell_angle_gamma 90
_cell_formula_units_Z 4
_cell_length_a 8.401(3)
_cell_length_b 10.392(4)
_cell_length_c 24.781(9)
_cell_measurement_reflns_used 9902
_cell_measurement_temperature 100
_cell_measurement_theta_max 26.357
_cell_measurement_theta_min 2.484
_cell_volume 2148.5(14)
_computing_cell_refinement 'SAINT V8.40B (?, 2016)'
_computing_data_reduction 'SAINT V8.40B (?, 2016)'
_computing_molecular_graphics 'Olex2 (Dolomanov et al., 2009)'
_computing_publication_material 'Olex2 (Dolomanov et al., 2009)'
_computing_structure_refinement 'ShelXL (Sheldrick, 2015)'
_computing_structure_solution 'SHELXT 2018/2 (Sheldrick, 2018)'
_diffrn_ambient_temperature 100
_diffrn_measured_fraction_theta_full 0.999
_diffrn_measured_fraction_theta_max 0.993
_diffrn_measurement_device_type 'Bruker D8 QUEST'
_diffrn_radiation_type MoK\a
_diffrn_radiation_wavelength 0.71073
_diffrn_reflns_av_R_equivalents 0.0965
_diffrn_reflns_av_unetI/netI 0.0274
_diffrn_reflns_Laue_measured_fraction_full 0.999
_diffrn_reflns_Laue_measured_fraction_max 0.993
_diffrn_reflns_limit_h_max 10
_diffrn_reflns_limit_h_min -10
_diffrn_reflns_limit_k_max 13
_diffrn_reflns_limit_k_min -13
_diffrn_reflns_limit_l_max 32
_diffrn_reflns_limit_l_min -32
_diffrn_reflns_number 111901
_diffrn_reflns_point_group_measured_fraction_full 0.999
_diffrn_reflns_point_group_measured_fraction_max 0.993
_diffrn_reflns_theta_full 25.242
_diffrn_reflns_theta_max 27.492
_diffrn_reflns_theta_min 2.484
_exptl_absorpt_coefficient_mu 0.089
_exptl_absorpt_correction_T_max 0.7456
_exptl_absorpt_correction_T_min 0.6754
_exptl_absorpt_correction_type multi-scan
_exptl_absorpt_process_details
'SADABS-2016/2 (Bruker,2016/2) was used for absorption correction. wR2(int) was 0.1016 before and 0.0748 after correction. The Ratio of minimum to maximum transmission is 0.9058. The \l/2 correction factor is Not present.'
_exptl_crystal_colour colourless
_exptl_crystal_colour_primary colourless
_exptl_crystal_density_diffrn 1.340
_exptl_crystal_description needle
_exptl_crystal_F_000 904
_exptl_crystal_size_max 0.13
_exptl_crystal_size_mid 0.1
_exptl_crystal_size_min 0.08
_refine_diff_density_max 0.150
_refine_diff_density_min -0.184
_refine_diff_density_rms 0.035
_refine_ls_extinction_method none
_refine_ls_goodness_of_fit_ref 1.066
_refine_ls_hydrogen_treatment constr
_refine_ls_matrix_type full
_refine_ls_number_parameters 299
_refine_ls_number_reflns 4898
_refine_ls_number_restraints 0
_refine_ls_restrained_S_all 1.066
_refine_ls_R_factor_all 0.0735
_refine_ls_R_factor_gt 0.0425
_refine_ls_shift/su_max 0.000
_refine_ls_shift/su_mean 0.000
_refine_ls_structure_factor_coef Fsqd
_refine_ls_weighting_details 'w=1/[\s^2^(Fo^2^)+(0.0344P)^2^+0.7376P] where P=(Fo^2^+2Fc^2^)/3'
_refine_ls_weighting_scheme calc
_refine_ls_wR_factor_gt 0.0943
_refine_ls_wR_factor_ref 0.1158
_reflns_Friedel_coverage 0.000
_reflns_number_gt 3376
_reflns_number_total 4898
_reflns_threshold_expression 'I > 2\s(I)'
_cod_data_source_file d5ob00825e2.cif
_cod_data_source_block platon_pl
_cod_depositor_comments 'Adding full bibliography for 7160614--7160616.cif.'
_cod_database_code 7160616
_shelx_shelxl_version_number 2018/3
_shelx_space_group_comment
;
The symmetry employed for this shelxl refinement is uniquely defined
by the following loop, which should always be used as a source of
symmetry information in preference to the above space-group names.
They are only intended as comments.
;
_shelx_estimated_absorpt_t_max 0.993
_shelx_estimated_absorpt_t_min 0.989
_olex2_refinement_description
;
1. Fixed Uiso
 At 1.2 times of:
  All C(H) groups, All C(H,H) groups
 At 1.5 times of:
  All C(H,H,H) groups
2.a Secondary CH2 refined with riding coordinates:
 C13(H13A,H13B)
2.b Aromatic/amide H refined with riding coordinates:
 C1(H1), C2(H2), C8(H8), C9(H9), C18(H18), C19(H19), C20(H20), C21(H21),
 C22(H22), C24(H24), C25(H25), C26(H26), C27(H27), C28(H28)
2.c Idealised Me refined as rotating group:
 C12(H12A,H12B,H12C)
;
_olex2_submission_special_instructions 'No special instructions were received'

loop_
_space_group_symop_operation_xyz
'x, y, z'
'-x+1/2, y+1/2, -z+1/2'
'-x, -y, -z'
'x-1/2, -y-1/2, z-1/2'

loop_
_atom_site_label
_atom_site_type_symbol
_atom_site_fract_x
_atom_site_fract_y
_atom_site_fract_z
_atom_site_U_iso_or_equiv
_atom_site_adp_type
_atom_site_occupancy
_atom_site_site_symmetry_order
_atom_site_calc_flag
_atom_site_refinement_flags_posn
_atom_site_refinement_flags_adp
_atom_site_refinement_flags_occupancy
_atom_site_disorder_assembly
_atom_site_disorder_group
O1 O 0.83001(16) 0.44461(14) 0.01048(5) 0.0670(4) Uani 1 1 d . . . . .
O2 O 0.82471(15) 0.76342(12) 0.13611(5) 0.0561(3) Uani 1 1 d . . . . .
O3 O 0.4731(2) 0.95572(16) -0.08499(6) 0.0893(5) Uani 1 1 d . . . . .
N1 N 0.66262(16) 0.46855(14) 0.14147(6) 0.0505(3) Uani 1 1 d . . . . .
N3 N 0.83137(16) 0.63025(14) 0.06160(5) 0.0478(3) Uani 1 1 d . . . . .
N2 N 0.99033(16) 0.51338(13) 0.24450(5) 0.0454(3) Uani 1 1 d . . . . .
C1 C 0.4405(2) 0.36897(18) 0.17806(9) 0.0611(5) Uani 1 1 d . . . . .
H1 H 0.334232 0.336345 0.172060 0.073 Uiso 1 1 calc R . . . .
C2 C 0.5119(2) 0.42296(18) 0.13613(8) 0.0570(5) Uani 1 1 d . . . . .
H2 H 0.450914 0.428251 0.101404 0.068 Uiso 1 1 calc R . . . .
C3 C 0.74570(18) 0.46281(15) 0.19124(6) 0.0421(4) Uani 1 1 d . . . . .
C4 C 0.91274(18) 0.51494(15) 0.19655(6) 0.0404(3) Uani 1 1 d . . . . .
C5 C 0.97905(18) 0.56254(15) 0.14480(6) 0.0409(3) Uani 1 1 d . . . . .
C6 C 0.86743(19) 0.66517(16) 0.11608(6) 0.0437(4) Uani 1 1 d . . . . .
C7 C 0.7353(2) 0.71049(18) 0.02312(6) 0.0514(4) Uani 1 1 d . . . . .
C8 C 0.5731(2) 0.69025(19) 0.01182(7) 0.0555(4) Uani 1 1 d . . . . .
H8 H 0.523804 0.621354 0.028794 0.067 Uiso 1 1 calc R . . . .
C9 C 0.4808(2) 0.7707(2) -0.02454(7) 0.0603(5) Uani 1 1 d . . . . .
H9 H 0.368779 0.756367 -0.032426 0.072 Uiso 1 1 calc R . . . .
C10 C 0.5525(3) 0.8708(2) -0.04896(7) 0.0637(5) Uani 1 1 d . . . . .
C12 C 0.3101(3) 0.9308(3) -0.10430(12) 0.1049(9) Uani 1 1 d . . . . .
H12A H 0.269882 0.998292 -0.129990 0.157 Uiso 1 1 calc GR . . . .
H12B H 0.246360 0.929867 -0.073618 0.157 Uiso 1 1 calc GR . . . .
H12C H 0.301477 0.847099 -0.122622 0.157 Uiso 1 1 calc GR . . . .
C13 C 0.9790(2) 0.45499(16) 0.10093(7) 0.0484(4) Uani 1 1 d . . . . .
H13A H 1.089071 0.439699 0.091797 0.058 Uiso 1 1 calc R . . . .
H13B H 0.936718 0.373514 0.114263 0.058 Uiso 1 1 calc R . . . .
C14 C 0.8727(2) 0.50310(18) 0.05199(7) 0.0490(4) Uani 1 1 d . . . . .
C15 C 1.14416(18) 0.62602(15) 0.15766(6) 0.0426(4) Uani 1 1 d . . . . .
C16 C 1.22202(18) 0.62218(15) 0.21127(7) 0.0428(4) Uani 1 1 d . . . . .
C17 C 1.14752(19) 0.56300(15) 0.25367(7) 0.0452(4) Uani 1 1 d . . . . .
C18 C 0.5268(2) 0.36339(18) 0.22892(9) 0.0602(5) Uani 1 1 d . . . . .
H18 H 0.480764 0.326867 0.258640 0.072 Uiso 1 1 calc R . . . .
C19 C 0.6806(2) 0.41157(17) 0.23601(7) 0.0509(4) Uani 1 1 d . . . . .
H19 H 0.741591 0.409991 0.270806 0.061 Uiso 1 1 calc R . . . .
C20 C 1.2262(2) 0.55657(19) 0.30545(8) 0.0590(5) Uani 1 1 d . . . . .
H20 H 1.176345 0.516140 0.333478 0.071 Uiso 1 1 calc R . . . .
C21 C 1.3812(2) 0.6100(2) 0.31709(9) 0.0683(6) Uani 1 1 d . . . . .
H21 H 1.435160 0.604456 0.352921 0.082 Uiso 1 1 calc R . . . .
C22 C 1.4542(2) 0.66939(19) 0.27764(8) 0.0633(5) Uani 1 1 d . . . . .
H22 H 1.557714 0.705740 0.286467 0.076 Uiso 1 1 calc R . . . .
C23 C 1.37776(19) 0.67784(16) 0.22340(8) 0.0512(4) Uani 1 1 d . . . . .
C24 C 1.4491(2) 0.73714(18) 0.18103(9) 0.0613(5) Uani 1 1 d . . . . .
H24 H 1.552638 0.774375 0.188490 0.074 Uiso 1 1 calc R . . . .
C25 C 1.3719(2) 0.74182(19) 0.12963(8) 0.0626(5) Uani 1 1 d . . . . .
H25 H 1.421151 0.783472 0.101768 0.075 Uiso 1 1 calc R . . . .
C26 C 1.2189(2) 0.68520(18) 0.11735(7) 0.0543(4) Uani 1 1 d . . . . .
H26 H 1.167035 0.687751 0.081172 0.065 Uiso 1 1 calc R . . . .
C27 C 0.8073(3) 0.8108(2) -0.00149(9) 0.0800(7) Uani 1 1 d . . . . .
H27 H 0.919398 0.824889 0.006219 0.096 Uiso 1 1 calc R . . . .
C28 C 0.7155(3) 0.8905(3) -0.03737(9) 0.0885(8) Uani 1 1 d . . . . .
H28 H 0.764979 0.959490 -0.054220 0.106 Uiso 1 1 calc R . . . .

loop_
_atom_site_aniso_label
_atom_site_aniso_U_11
_atom_site_aniso_U_22
_atom_site_aniso_U_33
_atom_site_aniso_U_23
_atom_site_aniso_U_13
_atom_site_aniso_U_12
O1 0.0703(9) 0.0783(9) 0.0518(7) -0.0218(7) 0.0045(6) -0.0128(7)
O2 0.0679(8) 0.0517(7) 0.0479(7) -0.0025(6) 0.0030(6) 0.0160(6)
O3 0.1066(12) 0.0807(11) 0.0738(10) 0.0268(8) -0.0177(9) 0.0009(9)
N1 0.0430(7) 0.0568(9) 0.0505(8) -0.0027(7) 0.0008(6) -0.0026(6)
N3 0.0528(8) 0.0548(9) 0.0353(7) 0.0007(6) 0.0034(6) 0.0014(6)
N2 0.0442(7) 0.0456(8) 0.0452(7) 0.0036(6) -0.0006(6) -0.0010(6)
C1 0.0422(9) 0.0483(10) 0.0926(15) -0.0007(10) 0.0073(9) -0.0053(8)
C2 0.0448(9) 0.0584(11) 0.0654(12) -0.0091(9) -0.0027(8) -0.0013(8)
C3 0.0394(8) 0.0365(8) 0.0499(9) 0.0011(7) 0.0028(7) 0.0033(6)
C4 0.0403(8) 0.0377(8) 0.0430(8) 0.0015(7) 0.0038(6) 0.0030(6)
C5 0.0401(8) 0.0419(8) 0.0405(8) -0.0019(7) 0.0041(6) 0.0030(6)
C6 0.0464(9) 0.0469(9) 0.0377(8) -0.0007(7) 0.0046(7) 0.0017(7)
C7 0.0572(10) 0.0618(11) 0.0344(8) 0.0053(8) 0.0021(7) -0.0013(8)
C8 0.0599(11) 0.0589(11) 0.0470(10) 0.0049(8) 0.0040(8) -0.0031(9)
C9 0.0586(11) 0.0673(12) 0.0531(11) 0.0019(9) -0.0013(8) 0.0008(9)
C10 0.0810(14) 0.0640(12) 0.0433(10) 0.0082(9) -0.0046(9) 0.0009(10)
C12 0.101(2) 0.100(2) 0.102(2) 0.0153(16) -0.0365(16) 0.0205(16)
C13 0.0486(9) 0.0477(9) 0.0498(9) -0.0078(8) 0.0088(7) 0.0004(7)
C14 0.0474(9) 0.0580(10) 0.0428(9) -0.0077(8) 0.0106(7) -0.0077(8)
C15 0.0409(8) 0.0395(8) 0.0483(9) -0.0045(7) 0.0082(7) 0.0021(6)
C16 0.0404(8) 0.0361(8) 0.0514(9) -0.0054(7) 0.0033(7) 0.0032(6)
C17 0.0449(9) 0.0410(9) 0.0484(9) 0.0001(7) -0.0007(7) -0.0006(7)
C18 0.0517(10) 0.0517(11) 0.0790(13) 0.0148(10) 0.0158(9) 0.0002(8)
C19 0.0471(9) 0.0493(10) 0.0561(10) 0.0104(8) 0.0059(8) 0.0036(7)
C20 0.0620(11) 0.0604(12) 0.0511(10) 0.0048(9) -0.0078(8) -0.0052(9)
C21 0.0637(12) 0.0711(13) 0.0636(12) -0.0050(10) -0.0193(10) -0.0066(10)
C22 0.0496(10) 0.0606(12) 0.0760(13) -0.0127(10) -0.0082(9) -0.0076(9)
C23 0.0446(9) 0.0417(9) 0.0667(11) -0.0120(8) 0.0049(8) -0.0021(7)
C24 0.0500(10) 0.0538(11) 0.0822(14) -0.0179(10) 0.0171(10) -0.0127(8)
C25 0.0631(11) 0.0576(12) 0.0716(13) -0.0097(10) 0.0269(10) -0.0147(9)
C26 0.0581(10) 0.0554(11) 0.0511(10) -0.0042(8) 0.0134(8) -0.0063(8)
C27 0.0669(13) 0.1014(18) 0.0686(13) 0.0321(13) -0.0052(10) -0.0217(12)
C28 0.0896(16) 0.0990(18) 0.0731(15) 0.0417(14) -0.0072(12) -0.0258(14)

loop_
_atom_type_symbol
_atom_type_description
_atom_type_scat_dispersion_real
_atom_type_scat_dispersion_imag
_atom_type_scat_source
C C 0.0033 0.0016 'International Tables Vol C Tables 4.2.6.8 and 6.1.1.4'
H H 0.0000 0.0000 'International Tables Vol C Tables 4.2.6.8 and 6.1.1.4'
N N 0.0061 0.0033 'International Tables Vol C Tables 4.2.6.8 and 6.1.1.4'
O O 0.0106 0.0060 'International Tables Vol C Tables 4.2.6.8 and 6.1.1.4'

loop_
_geom_angle_atom_site_label_1
_geom_angle_atom_site_label_2
_geom_angle_atom_site_label_3
_geom_angle
_geom_angle_site_symmetry_1
_geom_angle_site_symmetry_3
_geom_angle_publ_flag
C10 O3 C12 118.56(19) . . ?
C2 N1 C3 117.13(15) . . ?
C6 N3 C7 122.04(14) . . ?
C14 N3 C6 112.42(13) . . ?
C14 N3 C7 124.56(14) . . ?
C4 N2 C17 120.47(14) . . ?
C2 C1 H1 120.7 . . ?
C2 C1 C18 118.51(17) . . ?
C18 C1 H1 120.7 . . ?
N1 C2 C1 123.90(17) . . ?
N1 C2 H2 118.1 . . ?
C1 C2 H2 118.1 . . ?
N1 C3 C4 116.42(14) . . ?
N1 C3 C19 122.35(15) . . ?
C19 C3 C4 121.23(14) . . ?
N2 C4 C3 116.42(14) . . ?
N2 C4 C5 125.46(14) . . ?
C3 C4 C5 118.10(13) . . ?
C4 C5 C13 112.36(13) . . ?
C6 C5 C4 110.35(12) . . ?
C6 C5 C13 102.96(12) . . ?
C15 C5 C4 111.83(13) . . ?
C15 C5 C6 106.55(13) . . ?
C15 C5 C13 112.26(12) . . ?
O2 C6 N3 125.16(15) . . ?
O2 C6 C5 126.16(14) . . ?
N3 C6 C5 108.56(13) . . ?
C8 C7 N3 120.73(16) . . ?
C8 C7 C27 119.99(17) . . ?
C27 C7 N3 119.25(17) . . ?
C7 C8 H8 119.9 . . ?
C7 C8 C9 120.17(18) . . ?
C9 C8 H8 119.9 . . ?
C8 C9 H9 120.1 . . ?
C10 C9 C8 119.81(18) . . ?
C10 C9 H9 120.1 . . ?
O3 C10 C9 124.58(19) . . ?
O3 C10 C28 115.78(19) . . ?
C9 C10 C28 119.64(18) . . ?
O3 C12 H12A 109.5 . . ?
O3 C12 H12B 109.5 . . ?
O3 C12 H12C 109.5 . . ?
H12A C12 H12B 109.5 . . ?
H12A C12 H12C 109.5 . . ?
H12B C12 H12C 109.5 . . ?
C5 C13 H13A 110.5 . . ?
C5 C13 H13B 110.5 . . ?
H13A C13 H13B 108.7 . . ?
C14 C13 C5 105.98(14) . . ?
C14 C13 H13A 110.5 . . ?
C14 C13 H13B 110.5 . . ?
O1 C14 N3 124.42(17) . . ?
O1 C14 C13 127.29(17) . . ?
N3 C14 C13 108.28(13) . . ?
C16 C15 C5 119.40(14) . . ?
C26 C15 C5 121.09(15) . . ?
C26 C15 C16 119.50(15) . . ?
C15 C16 C17 120.77(14) . . ?
C15 C16 C23 119.87(15) . . ?
C17 C16 C23 119.35(15) . . ?
N2 C17 C16 121.55(14) . . ?
C20 C17 N2 118.09(16) . . ?
C20 C17 C16 120.34(15) . . ?
C1 C18 H18 120.5 . . ?
C19 C18 C1 119.04(18) . . ?
C19 C18 H18 120.5 . . ?
C3 C19 H19 120.5 . . ?
C18 C19 C3 119.05(17) . . ?
C18 C19 H19 120.5 . . ?
C17 C20 H20 119.9 . . ?
C17 C20 C21 120.11(18) . . ?
C21 C20 H20 119.9 . . ?
C20 C21 H21 119.6 . . ?
C22 C21 C20 120.88(18) . . ?
C22 C21 H21 119.6 . . ?
C21 C22 H22 119.5 . . ?
C21 C22 C23 121.02(17) . . ?
C23 C22 H22 119.5 . . ?
C22 C23 C16 118.28(17) . . ?
C24 C23 C16 118.60(17) . . ?
C24 C23 C22 123.11(17) . . ?
C23 C24 H24 119.5 . . ?
C25 C24 C23 120.98(17) . . ?
C25 C24 H24 119.5 . . ?
C24 C25 H25 119.7 . . ?
C24 C25 C26 120.53(18) . . ?
C26 C25 H25 119.7 . . ?
C15 C26 C25 120.49(17) . . ?
C15 C26 H26 119.8 . . ?
C25 C26 H26 119.8 . . ?
C7 C27 H27 120.1 . . ?
C28 C27 C7 119.7(2) . . ?
C28 C27 H27 120.1 . . ?
C10 C28 C27 120.7(2) . . ?
C10 C28 H28 119.7 . . ?
C27 C28 H28 119.7 . . ?

loop_
_geom_bond_atom_site_label_1
_geom_bond_atom_site_label_2
_geom_bond_distance
_geom_bond_site_symmetry_2
_geom_bond_publ_flag
O1 C14 1.2124(19) . ?
O2 C6 1.2082(19) . ?
O3 C10 1.371(2) . ?
O3 C12 1.421(3) . ?
N1 C2 1.344(2) . ?
N1 C3 1.345(2) . ?
N3 C6 1.396(2) . ?
N3 C7 1.440(2) . ?
N3 C14 1.394(2) . ?
N2 C4 1.2866(19) . ?
N2 C17 1.411(2) . ?
C1 H1 0.9500 . ?
C1 C2 1.379(3) . ?
C1 C18 1.379(3) . ?
C2 H2 0.9500 . ?
C3 C4 1.496(2) . ?
C3 C19 1.399(2) . ?
C4 C5 1.539(2) . ?
C5 C6 1.538(2) . ?
C5 C13 1.559(2) . ?
C5 C15 1.535(2) . ?
C7 C8 1.375(2) . ?
C7 C27 1.382(3) . ?
C8 H8 0.9500 . ?
C8 C9 1.395(2) . ?
C9 H9 0.9500 . ?
C9 C10 1.378(3) . ?
C10 C28 1.380(3) . ?
C12 H12A 0.9800 . ?
C12 H12B 0.9800 . ?
C12 H12C 0.9800 . ?
C13 H13A 0.9900 . ?
C13 H13B 0.9900 . ?
C13 C14 1.504(2) . ?
C15 C16 1.411(2) . ?
C15 C26 1.385(2) . ?
C16 C17 1.424(2) . ?
C16 C23 1.430(2) . ?
C17 C20 1.374(2) . ?
C18 H18 0.9500 . ?
C18 C19 1.378(2) . ?
C19 H19 0.9500 . ?
C20 H20 0.9500 . ?
C20 C21 1.414(3) . ?
C21 H21 0.9500 . ?
C21 C22 1.361(3) . ?
C22 H22 0.9500 . ?
C22 C23 1.423(3) . ?
C23 C24 1.410(3) . ?
C24 H24 0.9500 . ?
C24 C25 1.361(3) . ?
C25 H25 0.9500 . ?
C25 C26 1.413(3) . ?
C26 H26 0.9500 . ?
C27 H27 0.9500 . ?
C27 C28 1.382(3) . ?
C28 H28 0.9500 . ?

loop_
_geom_torsion_atom_site_label_1
_geom_torsion_atom_site_label_2
_geom_torsion_atom_site_label_3
_geom_torsion_atom_site_label_4
_geom_torsion
_geom_torsion_site_symmetry_1
_geom_torsion_site_symmetry_2
_geom_torsion_site_symmetry_3
_geom_torsion_site_symmetry_4
_geom_torsion_publ_flag
O3 C10 C28 C27 179.9(2) . . . . ?
N1 C3 C4 N2 177.77(14) . . . . ?
N1 C3 C4 C5 -3.7(2) . . . . ?
N1 C3 C19 C18 1.0(3) . . . . ?
N3 C7 C8 C9 178.42(16) . . . . ?
N3 C7 C27 C28 -178.3(2) . . . . ?
N2 C4 C5 C6 -126.05(16) . . . . ?
N2 C4 C5 C13 119.67(17) . . . . ?
N2 C4 C5 C15 -7.6(2) . . . . ?
N2 C17 C20 C21 -177.27(17) . . . . ?
C1 C18 C19 C3 -1.0(3) . . . . ?
C2 N1 C3 C4 -179.51(15) . . . . ?
C2 N1 C3 C19 0.2(2) . . . . ?
C2 C1 C18 C19 -0.1(3) . . . . ?
C3 N1 C2 C1 -1.5(3) . . . . ?
C3 C4 C5 C6 55.54(18) . . . . ?
C3 C4 C5 C13 -58.74(17) . . . . ?
C3 C4 C5 C15 173.96(13) . . . . ?
C4 N2 C17 C16 3.4(2) . . . . ?
C4 N2 C17 C20 -178.69(16) . . . . ?
C4 C3 C19 C18 -179.28(15) . . . . ?
C4 C5 C6 O2 55.4(2) . . . . ?
C4 C5 C6 N3 -128.46(14) . . . . ?
C4 C5 C13 C14 119.31(14) . . . . ?
C4 C5 C15 C16 6.59(19) . . . . ?
C4 C5 C15 C26 -174.42(15) . . . . ?
C5 C13 C14 O1 -173.58(16) . . . . ?
C5 C13 C14 N3 7.36(17) . . . . ?
C5 C15 C16 C17 -1.5(2) . . . . ?
C5 C15 C16 C23 178.26(14) . . . . ?
C5 C15 C26 C25 -179.18(16) . . . . ?
C6 N3 C7 C8 -95.0(2) . . . . ?
C6 N3 C7 C27 83.4(2) . . . . ?
C6 N3 C14 O1 167.35(16) . . . . ?
C6 N3 C14 C13 -13.56(18) . . . . ?
C6 C5 C13 C14 0.58(16) . . . . ?
C6 C5 C15 C16 127.25(15) . . . . ?
C6 C5 C15 C26 -53.76(19) . . . . ?
C7 N3 C6 O2 -0.6(3) . . . . ?
C7 N3 C6 C5 -176.83(14) . . . . ?
C7 N3 C14 O1 -1.5(3) . . . . ?
C7 N3 C14 C13 177.60(15) . . . . ?
C7 C8 C9 C10 -0.2(3) . . . . ?
C7 C27 C28 C10 -0.1(4) . . . . ?
C8 C7 C27 C28 0.1(3) . . . . ?
C8 C9 C10 O3 -179.68(19) . . . . ?
C8 C9 C10 C28 0.2(3) . . . . ?
C9 C10 C28 C27 -0.1(4) . . . . ?
C12 O3 C10 C9 -8.5(3) . . . . ?
C12 O3 C10 C28 171.6(2) . . . . ?
C13 C5 C6 O2 175.47(16) . . . . ?
C13 C5 C6 N3 -8.35(16) . . . . ?
C13 C5 C15 C16 -120.77(16) . . . . ?
C13 C5 C15 C26 58.2(2) . . . . ?
C14 N3 C6 O2 -169.77(16) . . . . ?
C14 N3 C6 C5 14.00(18) . . . . ?
C14 N3 C7 C8 72.9(2) . . . . ?
C14 N3 C7 C27 -108.8(2) . . . . ?
C15 C5 C6 O2 -66.2(2) . . . . ?
C15 C5 C6 N3 109.93(14) . . . . ?
C15 C5 C13 C14 -113.62(15) . . . . ?
C15 C16 C17 N2 -3.9(2) . . . . ?
C15 C16 C17 C20 178.18(16) . . . . ?
C15 C16 C23 C22 -178.50(16) . . . . ?
C15 C16 C23 C24 0.8(2) . . . . ?
C16 C15 C26 C25 -0.2(3) . . . . ?
C16 C17 C20 C21 0.7(3) . . . . ?
C16 C23 C24 C25 0.1(3) . . . . ?
C17 N2 C4 C3 -178.69(13) . . . . ?
C17 N2 C4 C5 2.9(2) . . . . ?
C17 C16 C23 C22 1.3(2) . . . . ?
C17 C16 C23 C24 -179.40(15) . . . . ?
C17 C20 C21 C22 0.6(3) . . . . ?
C18 C1 C2 N1 1.4(3) . . . . ?
C19 C3 C4 N2 -2.0(2) . . . . ?
C19 C3 C4 C5 176.56(14) . . . . ?
C20 C21 C22 C23 -0.9(3) . . . . ?
C21 C22 C23 C16 -0.1(3) . . . . ?
C21 C22 C23 C24 -179.32(19) . . . . ?
C22 C23 C24 C25 179.38(18) . . . . ?
C23 C16 C17 N2 176.26(14) . . . . ?
C23 C16 C17 C20 -1.6(2) . . . . ?
C23 C24 C25 C26 -1.1(3) . . . . ?
C24 C25 C26 C15 1.1(3) . . . . ?
C26 C15 C16 C17 179.44(15) . . . . ?
C26 C15 C16 C23 -0.7(2) . . . . ?
C27 C7 C8 C9 0.1(3) . . . . ?
